data_2219317
loop_
_publ_author_name
'Lin, Jin Rui'
'Yao, Ji Yuan'
'Zhao, Hong'

_publ_section_title
;
 5-Methyl-1-phenyl-1<i>H</i>-1,2,3-triazole-4-carboxylic acid
;
_journal_coeditor_code FB2106
_journal_issue 9
_journal_name_full 'Acta Crystallographica Section E'
_journal_page_first o1843
_journal_paper_doi 10.1107/S1600536808027311
_journal_volume 64
_journal_year 2008
_chemical_formula_iupac 'C10 H9 N3 O2'
_chemical_formula_moiety 'C10 H9 N3 O2'
_chemical_formula_sum 'C10 H9 N3 O2'
_chemical_formula_weight 203.20
_chemical_name_systematic
;
5-Methyl-1-phenyl-1<i>H</i>-1,2,3-triazole-4-carboxylic acid
;
_space_group_IT_number 15
_symmetry_cell_setting monoclinic
_symmetry_space_group_name_Hall '-C 2yc'
_symmetry_space_group_name_H-M 'C 1 2/c 1'
_atom_sites_solution_hydrogens difmap
_atom_sites_solution_primary direct
_atom_sites_solution_secondary difmap
_audit_creation_method SHELXL-97
_cell_angle_alpha 90.00
_cell_angle_beta 113.18(3)
_cell_angle_gamma 90.00
_cell_formula_units_Z 8
_cell_length_a 23.616(3)
_cell_length_b 7.7189(15)
_cell_length_c 12.606(2)
_cell_measurement_reflns_used 2025
_cell_measurement_temperature 293(2)
_cell_measurement_theta_max 27.4603
_cell_measurement_theta_min 2.7993
_cell_volume 2112.4(8)
_computing_cell_refinement 'CrystalClear (Rigaku, 2005)'
_computing_data_collection 'CrystalClear (Rigaku, 2005)'
_computing_data_reduction 'CrystalClear (Rigaku, 2005)'
_computing_molecular_graphics 'SHELXTL/PC (Sheldrick, 2008)'
_computing_publication_material 'SHELXTL/PC (Sheldrick, 2008)'
_computing_structure_refinement 'SHELXL97 (Sheldrick, 2008)'
_computing_structure_solution 'SHELXS97 (Sheldrick, 2008)'
_diffrn_ambient_temperature 293(2)
_diffrn_measured_fraction_theta_full 0.996
_diffrn_measured_fraction_theta_max 0.996
_diffrn_measurement_device_type 'Rigaku SCXmini'
_diffrn_measurement_method \w
_diffrn_radiation_monochromator graphite
_diffrn_radiation_source 'fine-focus sealed tube'
_diffrn_radiation_type MoK\a
_diffrn_radiation_wavelength 0.71073
_diffrn_reflns_av_R_equivalents 0.0530
_diffrn_reflns_av_sigmaI/netI 0.0396
_diffrn_reflns_limit_h_max 30
_diffrn_reflns_limit_h_min -30
_diffrn_reflns_limit_k_max 10
_diffrn_reflns_limit_k_min -9
_diffrn_reflns_limit_l_max 16
_diffrn_reflns_limit_l_min -16
_diffrn_reflns_number 10370
_diffrn_reflns_theta_full 27.45
_diffrn_reflns_theta_max 27.45
_diffrn_reflns_theta_min 2.80
_diffrn_standards_interval_count 0
_diffrn_standards_interval_time 0
_diffrn_standards_number 0
_exptl_absorpt_coefficient_mu 0.093
_exptl_absorpt_correction_T_max 0.9768
_exptl_absorpt_correction_T_min 0.9654
_exptl_absorpt_correction_type multi-scan
_exptl_absorpt_process_details '(CrystalClear; Rigaku, 2005)'
_exptl_crystal_colour Colourless
_exptl_crystal_density_diffrn 1.278
_exptl_crystal_density_method 'not measured'
_exptl_crystal_description Prism
_exptl_crystal_F_000 848
_exptl_crystal_size_max 0.20
_exptl_crystal_size_mid 0.18
_exptl_crystal_size_min 0.15
_refine_diff_density_max 0.144
_refine_diff_density_min -0.178
_refine_ls_extinction_method none
_refine_ls_goodness_of_fit_ref 1.078
_refine_ls_hydrogen_treatment mixed
_refine_ls_matrix_type full
_refine_ls_number_constraints 31
_refine_ls_number_parameters 141
_refine_ls_number_reflns 2400
_refine_ls_number_restraints 0
_refine_ls_restrained_S_all 1.078
_refine_ls_R_factor_all 0.0997
_refine_ls_R_factor_gt 0.0623
_refine_ls_shift/su_max 0.000
_refine_ls_shift/su_mean 0.000
_refine_ls_structure_factor_coef Fsqd
_refine_ls_weighting_details 'calc w=1/[\s^2^(Fo^2^)+(0.0614P)^2^+0.4952P] where P=(Fo^2^+2Fc^2^)/3'
_refine_ls_weighting_scheme calc
_refine_ls_wR_factor_gt 0.1301
_refine_ls_wR_factor_ref 0.1483
_reflns_number_gt 1583
_reflns_number_total 2400
_reflns_threshold_expression I>2\s(I)
_cod_data_source_file fb2106.cif
_cod_data_source_block I
_cod_original_cell_volume 2112.5(8)
_cod_original_sg_symbol_H-M 'C 2/c '
_cod_database_code 2219317
_cod_database_fobs_code 2219317

loop_
_symmetry_equiv_pos_as_xyz
'x, y, z'
'-x, y, -z+1/2'
'x+1/2, y+1/2, z'
'-x+1/2, y+1/2, -z+1/2'
'-x, -y, -z'
'x, -y, z-1/2'
'-x+1/2, -y+1/2, -z'
'x+1/2, -y+1/2, z-1/2'

loop_
_atom_site_type_symbol
_atom_site_label
_atom_site_fract_x
_atom_site_fract_y
_atom_site_fract_z
_atom_site_U_iso_or_equiv
_atom_site_adp_type
_atom_site_calc_flag
_atom_site_refinement_flags
_atom_site_occupancy
C C1 0.41473(10) 0.1278(3) 0.72134(18) 0.0555(5) Uani d . 1
C C2 0.34886(9) 0.1172(3) 0.69727(16) 0.0491(5) Uani d . 1
C C3 0.31868(9) 0.1493(2) 0.76949(15) 0.0461(5) Uani d . 1
C C4 0.20319(9) 0.1379(2) 0.72119(16) 0.0466(5) Uani d . 1
C C5 0.20037(10) 0.0713(3) 0.82132(17) 0.0538(5) Uani d . 1
H H5 0.2350 0.0218 0.8780 0.065 Uiso calc R 1
C C6 0.14517(11) 0.0799(3) 0.8352(2) 0.0655(6) Uani d . 1
H H6 0.1426 0.0364 0.9020 0.079 Uiso calc R 1
C C7 0.09414(11) 0.1525(3) 0.7506(2) 0.0761(7) Uani d . 1
H H7 0.0571 0.1574 0.7603 0.091 Uiso calc R 1
C C8 0.09745(10) 0.2184(3) 0.6509(2) 0.0734(7) Uani d . 1
H H8 0.0626 0.2666 0.5940 0.088 Uiso calc R 1
C C9 0.15210(9) 0.2129(3) 0.63569(18) 0.0578(5) Uani d . 1
H H9 0.1547 0.2585 0.5695 0.069 Uiso calc R 1
C C10 0.34155(10) 0.2068(3) 0.89199(16) 0.0579(6) Uani d . 1
H H10A 0.3099 0.2716 0.9041 0.087 Uiso calc R 1
H H10B 0.3773 0.2786 0.9091 0.087 Uiso calc R 1
H H10C 0.3522 0.1073 0.9417 0.087 Uiso calc R 1
N N1 0.30730(8) 0.0743(2) 0.58988(14) 0.0577(5) Uani d . 1
N N2 0.25230(8) 0.0763(2) 0.59058(13) 0.0571(5) Uani d . 1
N N3 0.25867(7) 0.1228(2) 0.70044(13) 0.0475(4) Uani d . 1
O O1 0.45271(7) 0.1465(2) 0.82345(13) 0.0733(5) Uani d . 1
O O2 0.43008(7) 0.1161(3) 0.63484(13) 0.0799(6) Uani d . 1
H H2 0.4867(19) 0.125(5) 0.661(3) 0.193(17) Uiso d . 1

loop_
_atom_site_aniso_label
_atom_site_aniso_U_11
_atom_site_aniso_U_22
_atom_site_aniso_U_33
_atom_site_aniso_U_12
_atom_site_aniso_U_13
_atom_site_aniso_U_23
C1 0.0557(12) 0.0670(14) 0.0444(12) 0.0033(10) 0.0201(10) 0.0024(10)
C2 0.0508(11) 0.0572(12) 0.0404(11) 0.0029(9) 0.0190(9) 0.0016(8)
C3 0.0505(11) 0.0472(11) 0.0407(10) 0.0013(8) 0.0182(9) 0.0020(8)
C4 0.0488(10) 0.0506(11) 0.0416(11) -0.0023(9) 0.0190(9) -0.0050(8)
C5 0.0562(12) 0.0617(13) 0.0443(11) -0.0008(9) 0.0206(10) -0.0031(9)
C6 0.0660(14) 0.0826(16) 0.0573(14) -0.0081(12) 0.0343(12) -0.0071(11)
C7 0.0548(14) 0.102(2) 0.0797(17) -0.0006(13) 0.0350(14) -0.0096(15)
C8 0.0528(13) 0.0884(18) 0.0717(16) 0.0117(12) 0.0165(12) 0.0013(13)
C9 0.0566(13) 0.0654(14) 0.0481(12) 0.0046(10) 0.0169(10) 0.0026(10)
C10 0.0580(12) 0.0714(15) 0.0429(11) -0.0024(10) 0.0184(10) -0.0071(10)
N1 0.0544(10) 0.0770(12) 0.0430(10) 0.0019(9) 0.0208(8) -0.0018(8)
N2 0.0567(11) 0.0774(13) 0.0381(9) -0.0015(8) 0.0196(8) -0.0064(8)
N3 0.0505(9) 0.0554(10) 0.0372(8) 0.0005(7) 0.0178(7) -0.0002(7)
O1 0.0532(9) 0.1133(14) 0.0506(9) -0.0020(8) 0.0176(8) -0.0084(8)
O2 0.0585(10) 0.1372(16) 0.0504(9) 0.0041(9) 0.0282(8) 0.0032(9)

loop_
_atom_type_symbol
_atom_type_description
_atom_type_scat_dispersion_real
_atom_type_scat_dispersion_imag
_atom_type_scat_source
C C 0.0033 0.0016 'International Tables Vol C Tables 4.2.6.8 and 6.1.1.4'
H H 0.0000 0.0000 'International Tables Vol C Tables 4.2.6.8 and 6.1.1.4'
N N 0.0061 0.0033 'International Tables Vol C Tables 4.2.6.8 and 6.1.1.4'
O O 0.0106 0.0060 'International Tables Vol C Tables 4.2.6.8 and 6.1.1.4'

loop_
_geom_angle_atom_site_label_1
_geom_angle_atom_site_label_2
_geom_angle_atom_site_label_3
_geom_angle
O1 C1 O2 123.66(19)
O1 C1 C2 119.41(19)
O2 C1 C2 116.94(19)
N1 C2 C3 109.96(17)
N1 C2 C1 120.64(17)
C3 C2 C1 129.38(19)
N3 C3 C2 103.29(16)
N3 C3 C10 124.88(17)
C2 C3 C10 131.79(18)
C5 C4 C9 121.47(19)
C5 C4 N3 120.56(18)
C9 C4 N3 117.90(17)
C6 C5 C4 118.8(2)
C6 C5 H5 120.6
C4 C5 H5 120.6
C7 C6 C5 120.2(2)
C7 C6 H6 119.9
C5 C6 H6 119.9
C6 C7 C8 120.5(2)
C6 C7 H7 119.7
C8 C7 H7 119.7
C9 C8 C7 120.3(2)
C9 C8 H8 119.8
C7 C8 H8 119.8
C8 C9 C4 118.7(2)
C8 C9 H9 120.7
C4 C9 H9 120.7
C3 C10 H10A 109.5
C3 C10 H10B 109.5
H10A C10 H10B 109.5
C3 C10 H10C 109.5
H10A C10 H10C 109.5
H10B C10 H10C 109.5
N2 N1 C2 108.68(15)
N1 N2 N3 107.15(15)
C3 N3 N2 110.92(15)
C3 N3 C4 131.92(16)
N2 N3 C4 117.15(15)
C1 O2 H2 113.8(15)

loop_
_geom_bond_atom_site_label_1
_geom_bond_atom_site_label_2
_geom_bond_distance
C1 O1 1.254(2)
C1 O2 1.281(2)
C1 C2 1.465(3)
C2 N1 1.364(3)
C2 C3 1.382(3)
C3 N3 1.356(2)
C3 C10 1.489(3)
C4 C5 1.389(3)
C4 C9 1.389(3)
C4 N3 1.438(2)
C5 C6 1.384(3)
C5 H5 0.9300
C6 C7 1.376(3)
C6 H6 0.9300
C7 C8 1.386(3)
C7 H7 0.9300
C8 C9 1.378(3)
C8 H8 0.9300
C9 H9 0.9300
C10 H10A 0.9600
C10 H10B 0.9600
C10 H10C 0.9600
N1 N2 1.302(2)
N2 N3 1.380(2)
O2 H2 1.25(4)

loop_
_geom_hbond_atom_site_label_D
_geom_hbond_atom_site_label_H
_geom_hbond_atom_site_label_A
_geom_hbond_site_symmetry_A
_geom_hbond_distance_DH
_geom_hbond_distance_HA
_geom_hbond_distance_DA
_geom_hbond_angle_DHA
O2 H2 O1 2_656 1.25(4) 1.38(4) 2.617(2) 173(3)

loop_
_cod_related_entry_id
_cod_related_entry_database
_cod_related_entry_code
1 ChemSpider 103719
